data_4342483
loop_
_publ_author_name
'Sanyal, Ria'
'Zhang, Xuepeng'
'Kundu, Priyanka'
'Chattopadhyay, Tanmay'
'Zhao, Cunyuan'
'Mautner, Franz A.'
'Das, Debasis'

_publ_section_title
;
 Mechanistic Implications in the Phosphatase Activity of Mannich-Based
 Dinuclear Zinc Complexes with Theoretical Modeling.
;
_journal_issue 5
_journal_name_full 'Inorganic chemistry'
_journal_page_first 2315
_journal_paper_doi 10.1021/ic502937a
_journal_volume 54
_journal_year 2015
_chemical_formula_moiety 'C32 H52 Cl2 N2 O6 Zn2'
_chemical_formula_sum 'C32 H52 Cl2 N2 O6 Zn2'
_chemical_formula_weight 762.44
_chemical_name_common '[ZnCl(L1)]2'
_chemical_name_systematic
; 
 ? 
;
_space_group_IT_number 14
_symmetry_cell_setting monoclinic
_symmetry_space_group_name_Hall '-P 2yn'
_symmetry_space_group_name_H-M 'P 1 21/n 1'
_atom_sites_solution_hydrogens geom
_atom_sites_solution_primary direct
_atom_sites_solution_secondary difmap
_audit_creation_method SHELXL
_cell_angle_alpha 90.00
_cell_angle_beta 98.09(2)
_cell_angle_gamma 90.00
_cell_formula_units_Z 4
_cell_length_a 20.858(2)
_cell_length_b 8.1399(8)
_cell_length_c 21.673(2)
_cell_measurement_reflns_used 2000
_cell_measurement_temperature 100(2)
_cell_measurement_theta_max 26.00
_cell_measurement_theta_min 1.50
_cell_volume 3643.1(6)
_computing_cell_refinement 'Bruker SAINT'
_computing_data_collection 'Bruker SMART'
_computing_data_reduction 'Bruker SAINT'
_computing_structure_refinement 'SHELXL-97 (Sheldrick, 2008)'
_computing_structure_solution 'SHELXS-97 (Sheldrick, 2008)'
_diffrn_ambient_temperature 100(2)
_diffrn_measured_fraction_theta_full 0.996
_diffrn_measured_fraction_theta_max 0.996
_diffrn_measurement_device_type 'Bruker SMART CCD'
_diffrn_measurement_method \w-scans
_diffrn_radiation_monochromator graphite
_diffrn_radiation_source 'fine-focus sealed tube'
_diffrn_radiation_type MoK\a
_diffrn_radiation_wavelength 0.71073
_diffrn_reflns_av_R_equivalents 0.0263
_diffrn_reflns_av_sigmaI/netI 0.0230
_diffrn_reflns_limit_h_max 26
_diffrn_reflns_limit_h_min -26
_diffrn_reflns_limit_k_max 10
_diffrn_reflns_limit_k_min -10
_diffrn_reflns_limit_l_max 27
_diffrn_reflns_limit_l_min -27
_diffrn_reflns_number 27944
_diffrn_reflns_theta_full 26.35
_diffrn_reflns_theta_max 26.35
_diffrn_reflns_theta_min 1.27
_exptl_absorpt_coefficient_mu 1.505
_exptl_absorpt_correction_T_max 0.7528
_exptl_absorpt_correction_T_min 0.5705
_exptl_absorpt_correction_type multi-scan
_exptl_absorpt_process_details SADABS
_exptl_crystal_colour colorless
_exptl_crystal_density_diffrn 1.390
_exptl_crystal_density_method 'not measured'
_exptl_crystal_description prism
_exptl_crystal_F_000 1600
_exptl_crystal_size_max 0.42
_exptl_crystal_size_mid 0.24
_exptl_crystal_size_min 0.20
_refine_diff_density_max 1.331
_refine_diff_density_min -0.719
_refine_diff_density_rms 0.069
_refine_ls_extinction_method none
_refine_ls_goodness_of_fit_ref 1.041
_refine_ls_matrix_type full
_refine_ls_number_parameters 405
_refine_ls_number_reflns 7393
_refine_ls_number_restraints 0
_refine_ls_restrained_S_all 1.042
_refine_ls_R_factor_all 0.0382
_refine_ls_R_factor_gt 0.0326
_refine_ls_shift/su_max 0.002
_refine_ls_shift/su_mean 0.000
_refine_ls_structure_factor_coef Fsqd
_refine_ls_weighting_details 'calc w=1/[\s^2^(Fo^2^)+(0.0451P)^2^+2.7796P] where P=(Fo^2^+2Fc^2^)/3'
_refine_ls_weighting_scheme calc
_refine_ls_wR_factor_gt 0.0830
_refine_ls_wR_factor_ref 0.0866
_reflns_number_gt 6467
_reflns_number_total 7393
_reflns_threshold_expression >2sigma(I)
_cod_data_source_file ic502937a_si_002.cif
_cod_data_source_block ch-zncl
_cod_depositor_comments
;
The following automatic conversions were performed:

'_symmetry_cell_setting' value 'Monoclinic' changed to 'monoclinic'
according to
/usr/data/users/saulius/crontab/automatic-downloads/rss-feeds/ACS/lib/dictionaries/cif_core.dic
dictionary named 'cif_core.dic' version 2.4.2 from 2011-04-26.

Automatic conversion script
Id: cif_fix_values 3008 2015-01-20 13:52:24Z robertas 

 Adding full bibliography for 4342482--4342484.cif.
;
_cod_original_sg_symbol_H-M 'P 21/n'
_cod_database_code 4342483

loop_
_symmetry_equiv_pos_as_xyz
'x, y, z'
'-x+1/2, y+1/2, -z+1/2'
'-x, -y, -z'
'x-1/2, -y-1/2, z-1/2'

loop_
_atom_site_label
_atom_site_type_symbol
_atom_site_fract_x
_atom_site_fract_y
_atom_site_fract_z
_atom_site_U_iso_or_equiv
_atom_site_adp_type
_atom_site_occupancy
_atom_site_symmetry_multiplicity
_atom_site_calc_flag
_atom_site_refinement_flags
Zn1 Zn 0.557008(10) 0.05854(3) 0.217309(10) 0.01778(7) Uani 1 1 d .
Zn2 Zn 0.444620(11) 0.06009(3) 0.294690(11) 0.01886(8) Uani 1 1 d .
Cl1 Cl 0.63152(3) -0.13693(6) 0.22996(2) 0.02678(12) Uani 1 1 d .
Cl2 Cl 0.37034(3) 0.25690(7) 0.27969(3) 0.03932(15) Uani 1 1 d .
O1 O 0.53725(6) 0.11632(17) 0.30524(6) 0.0194(3) Uani 1 1 d .
O2 O 0.46488(6) 0.00115(18) 0.20749(6) 0.0211(3) Uani 1 1 d .
O3 O 0.55372(7) 0.05958(17) 0.10848(7) 0.0257(3) Uani 1 1 d .
N1 N 0.58607(7) 0.2971(2) 0.19918(7) 0.0170(3) Uani 1 1 d .
C1 C 0.56826(9) 0.2397(2) 0.33908(9) 0.0179(4) Uani 1 1 d .
O4 O 0.44726(8) 0.0585(2) 0.40152(8) 0.0355(4) Uani 1 1 d .
C14 C 0.55733(9) 0.4132(2) 0.24173(9) 0.0181(4) Uani 1 1 d .
H14A H 0.5674 0.5272 0.2304 0.022 Uiso 1 1 calc R
H14B H 0.5096 0.4007 0.2348 0.022 Uiso 1 1 calc R
C8 C 0.42186(9) -0.2710(3) 0.20086(10) 0.0230(4) Uani 1 1 d .
C6 C 0.58101(9) 0.3879(2) 0.30973(9) 0.0178(4) Uani 1 1 d .
C5 C 0.61430(9) 0.5126(2) 0.34452(9) 0.0190(4) Uani 1 1 d .
H5 H 0.6234 0.6115 0.3242 0.023 Uiso 1 1 calc R
C7 C 0.43502(9) -0.1218(3) 0.17278(9) 0.0223(4) Uani 1 1 d .
C2 C 0.58894(10) 0.2228(2) 0.40276(9) 0.0215(4) Uani 1 1 d .
H2 H 0.5807 0.1234 0.4232 0.026 Uiso 1 1 calc R
C13 C 0.44301(10) -0.2962(3) 0.26941(10) 0.0238(4) Uani 1 1 d .
H13A H 0.4907 -0.2844 0.2781 0.029 Uiso 1 1 calc R
H13B H 0.4321 -0.4098 0.2805 0.029 Uiso 1 1 calc R
C3 C 0.62149(10) 0.3498(3) 0.43668(9) 0.0212(4) Uani 1 1 d .
H3 H 0.6350 0.3361 0.4801 0.025 Uiso 1 1 calc R
C12 C 0.41555(10) -0.1008(3) 0.10897(10) 0.0320(5) Uani 1 1 d .
H12 H 0.4236 0.0007 0.0898 0.038 Uiso 1 1 calc R
C4 C 0.63471(9) 0.4971(3) 0.40816(9) 0.0200(4) Uani 1 1 d .
C18 C 0.57458(10) 0.2146(3) 0.08828(9) 0.0230(4) Uani 1 1 d .
H18A H 0.5521 0.2404 0.0461 0.028 Uiso 1 1 calc R
H18B H 0.6218 0.2130 0.0868 0.028 Uiso 1 1 calc R
C11 C 0.38479(11) -0.2255(4) 0.07359(11) 0.0385(6) Uani 1 1 d .
H11 H 0.3724 -0.2087 0.0302 0.046 Uiso 1 1 calc R
C9 C 0.39043(10) -0.3951(3) 0.16359(12) 0.0324(5) Uani 1 1 d .
H9 H 0.3816 -0.4968 0.1822 0.039 Uiso 1 1 calc R
C15 C 0.41945(11) -0.0904(3) 0.42003(11) 0.0347(6) Uani 1 1 d .
H15A H 0.3719 -0.0784 0.4177 0.042 Uiso 1 1 calc R
H15B H 0.4377 -0.1184 0.4634 0.042 Uiso 1 1 calc R
C10 C 0.37160(11) -0.3733(4) 0.09938(12) 0.0402(7) Uani 1 1 d .
C17 C 0.57310(12) -0.0746(3) 0.07296(11) 0.0303(5) Uani 1 1 d .
H17A H 0.5542 -0.0616 0.0292 0.046 Uiso 1 1 calc R
H17B H 0.5579 -0.1779 0.0891 0.046 Uiso 1 1 calc R
H17C H 0.6204 -0.0766 0.0762 0.046 Uiso 1 1 calc R
C16 C 0.42924(14) 0.1994(4) 0.43448(14) 0.0526(8) Uani 1 1 d .
H16A H 0.3820 0.2113 0.4276 0.079 Uiso 1 1 calc R
H16B H 0.4492 0.2977 0.4193 0.079 Uiso 1 1 calc R
H16C H 0.4441 0.1857 0.4791 0.079 Uiso 1 1 calc R
C19 C 0.55850(9) 0.3412(3) 0.13430(9) 0.0206(4) Uani 1 1 d .
H19A H 0.5758 0.4491 0.1236 0.025 Uiso 1 1 calc R
H19B H 0.5109 0.3512 0.1314 0.025 Uiso 1 1 calc R
N2 N 0.41248(8) -0.1782(2) 0.31016(8) 0.0190(3) Uani 1 1 d .
C20 C 0.65850(9) 0.2977(2) 0.21013(9) 0.0187(4) Uani 1 1 d .
H20A H 0.6738 0.2118 0.1833 0.022 Uiso 1 1 calc R
H20B H 0.6725 0.2646 0.2539 0.022 Uiso 1 1 calc R
C21 C 0.34041(9) -0.1754(2) 0.29502(9) 0.0201(4) Uani 1 1 d .
H21A H 0.3295 -0.1400 0.2511 0.024 Uiso 1 1 calc R
H21B H 0.3239 -0.0898 0.3212 0.024 Uiso 1 1 calc R
C26 C 0.67384(10) 0.6307(3) 0.44467(9) 0.0226(4) Uani 1 1 d .
H26 H 0.6679 0.6188 0.4894 0.027 Uiso 1 1 calc R
C22 C 0.43533(10) -0.2228(3) 0.37611(10) 0.0287(5) Uani 1 1 d .
H22A H 0.4828 -0.2404 0.3817 0.034 Uiso 1 1 calc R
H22B H 0.4146 -0.3270 0.3862 0.034 Uiso 1 1 calc R
C27 C 0.65228(12) 0.8044(3) 0.42371(11) 0.0330(5) Uani 1 1 d .
H27A H 0.6636 0.8251 0.3820 0.050 Uiso 1 1 calc R
H27B H 0.6742 0.8849 0.4531 0.050 Uiso 1 1 calc R
H27C H 0.6053 0.8143 0.4227 0.050 Uiso 1 1 calc R
C28 C 0.74575(11) 0.6078(4) 0.44036(13) 0.0394(6) Uani 1 1 d .
H28A H 0.7595 0.4984 0.4558 0.059 Uiso 1 1 calc R
H28B H 0.7709 0.6917 0.4657 0.059 Uiso 1 1 calc R
H28C H 0.7530 0.6187 0.3968 0.059 Uiso 1 1 calc R
C23 C 0.26781(12) -0.5254(3) 0.07047(13) 0.0423(6) Uani 1 1 d .
H23A H 0.2456 -0.6044 0.0407 0.064 Uiso 1 1 calc R
H23B H 0.2455 -0.4193 0.0655 0.064 Uiso 1 1 calc R
H23C H 0.2675 -0.5660 0.1130 0.064 Uiso 1 1 calc R
C24 C 0.33532(13) -0.5052(4) 0.05866(15) 0.0538(12) Uani 1 1 d .
H24 H 0.3311 -0.4584 0.0156 0.065 Uiso 1 1 calc R
C25 C 0.37233(16) -0.6552(4) 0.0547(2) 0.080(2) Uani 1 1 d .
H25A H 0.3797 -0.7081 0.0957 0.120 Uiso 1 1 calc R
H25B H 0.4140 -0.6287 0.0413 0.120 Uiso 1 1 calc R
H25C H 0.3481 -0.7300 0.0245 0.120 Uiso 1 1 calc R
O5 O 0.69271(7) 0.48225(19) 0.13384(7) 0.0278(3) Uani 1 1 d .
O6 O 0.30076(7) -0.3619(2) 0.36736(7) 0.0312(4) Uani 1 1 d .
C30 C 0.69324(10) 0.4563(2) 0.19873(9) 0.0209(4) Uani 1 1 d .
H30A H 0.6717 0.5496 0.2167 0.025 Uiso 1 1 calc R
H30B H 0.7385 0.4509 0.2197 0.025 Uiso 1 1 calc R
C29 C 0.30341(10) -0.3328(3) 0.30312(10) 0.0233(4) Uani 1 1 d .
H29A H 0.2589 -0.3237 0.2804 0.028 Uiso 1 1 calc R
H29B H 0.3251 -0.4262 0.2853 0.028 Uiso 1 1 calc R
C32 C 0.73219(12) 0.6197(3) 0.12319(11) 0.0313(5) Uani 1 1 d .
H32A H 0.7155 0.7185 0.1412 0.047 Uiso 1 1 calc R
H32B H 0.7315 0.6352 0.0783 0.047 Uiso 1 1 calc R
H32C H 0.7768 0.5996 0.1428 0.047 Uiso 1 1 calc R
C31 C 0.25555(12) -0.4888(3) 0.37540(12) 0.0379(6) Uani 1 1 d .
H31A H 0.2126 -0.4579 0.3542 0.057 Uiso 1 1 calc R
H31B H 0.2536 -0.5042 0.4199 0.057 Uiso 1 1 calc R
H31C H 0.2694 -0.5914 0.3576 0.057 Uiso 1 1 calc R

loop_
_atom_site_aniso_label
_atom_site_aniso_U_11
_atom_site_aniso_U_22
_atom_site_aniso_U_33
_atom_site_aniso_U_23
_atom_site_aniso_U_13
_atom_site_aniso_U_12
Zn1 0.01792(13) 0.01646(13) 0.01996(12) -0.00123(9) 0.00616(9) -0.00145(9)
Zn2 0.01802(13) 0.01645(13) 0.02346(13) -0.00285(9) 0.00762(9) -0.00237(9)
Cl1 0.0279(3) 0.0199(2) 0.0335(3) 0.0010(2) 0.0079(2) 0.0048(2)
Cl2 0.0281(3) 0.0195(3) 0.0710(4) -0.0041(3) 0.0093(3) 0.0038(2)
O1 0.0195(7) 0.0203(7) 0.0198(7) -0.0036(6) 0.0075(5) -0.0048(6)
O2 0.0194(7) 0.0248(7) 0.0198(7) -0.0031(6) 0.0054(5) -0.0043(6)
O3 0.0302(8) 0.0240(8) 0.0254(8) -0.0063(6) 0.0121(6) -0.0036(6)
N1 0.0155(8) 0.0188(8) 0.0173(8) -0.0009(6) 0.0047(6) 0.0009(6)
C1 0.0148(9) 0.0195(10) 0.0206(9) -0.0030(8) 0.0067(7) -0.0004(7)
O4 0.0339(9) 0.0447(10) 0.0319(9) -0.0152(7) 0.0186(7) -0.0125(7)
C14 0.0169(9) 0.0171(9) 0.0207(10) 0.0001(8) 0.0045(7) 0.0032(7)
C8 0.0144(9) 0.0252(11) 0.0305(11) -0.0086(9) 0.0066(8) 0.0003(8)
C6 0.0153(9) 0.0202(10) 0.0188(9) -0.0015(8) 0.0055(7) 0.0024(8)
C5 0.0181(9) 0.0178(10) 0.0220(10) 0.0000(8) 0.0060(8) -0.0010(8)
C7 0.0147(9) 0.0291(11) 0.0244(10) -0.0074(9) 0.0071(8) -0.0009(8)
C2 0.0231(10) 0.0193(10) 0.0237(10) 0.0029(8) 0.0088(8) -0.0006(8)
C13 0.0175(10) 0.0194(10) 0.0354(11) 0.0007(9) 0.0069(8) 0.0019(8)
C3 0.0205(10) 0.0267(11) 0.0169(9) -0.0012(8) 0.0041(8) -0.0010(8)
C12 0.0210(11) 0.0521(15) 0.0234(11) -0.0042(10) 0.0052(9) -0.0018(10)
C4 0.0175(9) 0.0214(10) 0.0220(10) -0.0029(8) 0.0064(8) -0.0002(8)
C18 0.0222(10) 0.0284(11) 0.0189(9) -0.0001(8) 0.0049(8) -0.0028(9)
C11 0.0195(11) 0.0708(19) 0.0262(11) -0.0167(12) 0.0064(9) -0.0087(12)
C9 0.0217(11) 0.0289(12) 0.0494(14) -0.0161(11) 0.0146(10) -0.0044(9)
C15 0.0254(12) 0.0565(16) 0.0234(11) 0.0010(11) 0.0071(9) -0.0122(11)
C10 0.0185(11) 0.0623(18) 0.0408(14) -0.0341(13) 0.0084(10) -0.0040(11)
C17 0.0355(13) 0.0278(12) 0.0292(11) -0.0093(9) 0.0098(10) -0.0003(10)
C16 0.0484(16) 0.066(2) 0.0472(16) -0.0334(15) 0.0215(13) -0.0105(15)
C19 0.0190(9) 0.0236(10) 0.0191(9) 0.0013(8) 0.0022(8) 0.0004(8)
N2 0.0167(8) 0.0190(8) 0.0214(8) 0.0012(7) 0.0037(6) -0.0009(7)
C20 0.0159(9) 0.0200(10) 0.0205(9) 0.0008(8) 0.0034(7) 0.0020(8)
C21 0.0171(9) 0.0192(10) 0.0243(10) 0.0006(8) 0.0044(8) 0.0008(8)
C26 0.0211(10) 0.0249(11) 0.0221(10) -0.0046(8) 0.0039(8) -0.0042(8)
C22 0.0218(10) 0.0375(13) 0.0263(11) 0.0115(9) 0.0015(8) -0.0036(9)
C27 0.0464(14) 0.0212(11) 0.0300(12) -0.0051(9) -0.0002(10) -0.0081(10)
C28 0.0231(12) 0.0482(15) 0.0472(15) -0.0177(12) 0.0056(10) -0.0082(11)
C23 0.0307(13) 0.0413(15) 0.0535(16) -0.0057(12) 0.0004(11) -0.0127(11)
C24 0.034(2) 0.069(3) 0.057(3) -0.038(2) 0.011(2) -0.011(2)
C25 0.046(3) 0.051(3) 0.129(4) -0.051(3) -0.026(3) 0.013(3)
O5 0.0326(8) 0.0281(8) 0.0241(8) 0.0008(6) 0.0094(6) -0.0117(7)
O6 0.0295(8) 0.0355(9) 0.0295(8) 0.0050(7) 0.0074(7) -0.0131(7)
C30 0.0192(10) 0.0218(10) 0.0222(10) -0.0017(8) 0.0043(8) -0.0024(8)
C29 0.0204(10) 0.0216(10) 0.0285(11) -0.0014(8) 0.0053(8) -0.0031(8)
C32 0.0364(13) 0.0259(11) 0.0345(12) 0.0012(10) 0.0150(10) -0.0087(10)
C31 0.0325(13) 0.0408(14) 0.0417(14) 0.0113(11) 0.0097(11) -0.0129(11)

loop_
_atom_type_symbol
_atom_type_description
_atom_type_scat_dispersion_real
_atom_type_scat_dispersion_imag
_atom_type_scat_source
C C 0.0033 0.0016 'International Tables Vol C Tables 4.2.6.8 and 6.1.1.4'
H H 0.0000 0.0000 'International Tables Vol C Tables 4.2.6.8 and 6.1.1.4'
N N 0.0061 0.0033 'International Tables Vol C Tables 4.2.6.8 and 6.1.1.4'
O O 0.0106 0.0060 'International Tables Vol C Tables 4.2.6.8 and 6.1.1.4'
Cl Cl 0.1484 0.1585 'International Tables Vol C Tables 4.2.6.8 and 6.1.1.4'
Zn Zn 0.2839 1.4301 'International Tables Vol C Tables 4.2.6.8 and 6.1.1.4'

loop_
_geom_angle_atom_site_label_1
_geom_angle_atom_site_label_2
_geom_angle_atom_site_label_3
_geom_angle
O2 Zn1 O1 80.45(6)
O2 Zn1 N1 120.49(6)
O1 Zn1 N1 93.61(6)
O2 Zn1 Cl1 120.17(5)
O1 Zn1 Cl1 106.13(4)
N1 Zn1 Cl1 118.31(5)
O2 Zn1 O3 90.13(6)
O1 Zn1 O3 161.13(6)
N1 Zn1 O3 77.05(6)
Cl1 Zn1 O3 92.74(4)
O1 Zn2 O2 80.51(6)
O1 Zn2 N2 121.87(6)
O2 Zn2 N2 92.46(6)
O1 Zn2 Cl2 120.18(5)
O2 Zn2 Cl2 105.31(5)
N2 Zn2 Cl2 117.33(5)
O1 Zn2 O4 90.02(6)
O2 Zn2 O4 160.76(6)
N2 Zn2 O4 78.30(6)
Cl2 Zn2 O4 93.93(5)
C1 O1 Zn2 128.49(12)
C1 O1 Zn1 121.88(11)
Zn2 O1 Zn1 99.23(6)
C7 O2 Zn1 127.27(12)
C7 O2 Zn2 123.24(12)
Zn1 O2 Zn2 99.81(6)
C18 O3 C17 112.99(16)
C18 O3 Zn1 110.17(11)
C17 O3 Zn1 124.62(13)
C19 N1 C20 113.39(14)
C19 N1 C14 107.10(14)
C20 N1 C14 112.43(15)
C19 N1 Zn1 108.58(12)
C20 N1 Zn1 106.66(11)
C14 N1 Zn1 108.54(11)
O1 C1 C2 121.42(17)
O1 C1 C6 119.85(17)
C2 C1 C6 118.72(18)
C15 O4 C16 113.31(19)
C15 O4 Zn2 109.51(13)
C16 O4 Zn2 121.73(17)
C6 C14 N1 114.29(15)
C6 C14 H14A 108.7
N1 C14 H14A 108.7
C6 C14 H14B 108.7
N1 C14 H14B 108.7
H14A C14 H14B 107.6
C9 C8 C7 118.7(2)
C9 C8 C13 121.4(2)
C7 C8 C13 119.94(18)
C5 C6 C1 119.51(18)
C5 C6 C14 120.15(18)
C1 C6 C14 120.32(17)
C6 C5 C4 122.11(18)
C6 C5 H5 118.9
C4 C5 H5 118.9
O2 C7 C12 120.6(2)
O2 C7 C8 120.19(18)
C12 C7 C8 119.2(2)
C3 C2 C1 120.71(18)
C3 C2 H2 119.6
C1 C2 H2 119.6
C8 C13 N2 113.77(16)
C8 C13 H13A 108.8
N2 C13 H13A 108.8
C8 C13 H13B 108.8
N2 C13 H13B 108.8
H13A C13 H13B 107.7
C2 C3 C4 121.19(18)
C2 C3 H3 119.4
C4 C3 H3 119.4
C11 C12 C7 120.6(2)
C11 C12 H12 119.7
C7 C12 H12 119.7
C5 C4 C3 117.74(18)
C5 C4 C26 121.36(18)
C3 C4 C26 120.77(18)
O3 C18 C19 107.27(15)
O3 C18 H18A 110.3
C19 C18 H18A 110.3
O3 C18 H18B 110.3
C19 C18 H18B 110.3
H18A C18 H18B 108.5
C10 C11 C12 121.7(2)
C10 C11 H11 119.2
C12 C11 H11 119.2
C8 C9 C10 121.6(2)
C8 C9 H9 119.2
C10 C9 H9 119.2
O4 C15 C22 107.25(17)
O4 C15 H15A 110.3
C22 C15 H15A 110.3
O4 C15 H15B 110.3
C22 C15 H15B 110.3
H15A C15 H15B 108.5
C11 C10 C9 118.1(2)
C11 C10 C24 119.7(3)
C9 C10 C24 122.2(3)
O3 C17 H17A 109.5
O3 C17 H17B 109.5
H17A C17 H17B 109.5
O3 C17 H17C 109.5
H17A C17 H17C 109.5
H17B C17 H17C 109.5
O4 C16 H16A 109.5
O4 C16 H16B 109.5
H16A C16 H16B 109.5
O4 C16 H16C 109.5
H16A C16 H16C 109.5
H16B C16 H16C 109.5
N1 C19 C18 111.67(16)
N1 C19 H19A 109.3
C18 C19 H19A 109.3
N1 C19 H19B 109.3
C18 C19 H19B 109.3
H19A C19 H19B 107.9
C22 N2 C21 113.06(15)
C22 N2 C13 107.66(16)
C21 N2 C13 112.13(15)
C22 N2 Zn2 108.28(13)
C21 N2 Zn2 106.60(12)
C13 N2 Zn2 109.00(12)
N1 C20 C30 118.14(16)
N1 C20 H20A 107.8
C30 C20 H20A 107.8
N1 C20 H20B 107.8
C30 C20 H20B 107.8
H20A C20 H20B 107.1
N2 C21 C29 118.30(16)
N2 C21 H21A 107.7
C29 C21 H21A 107.7
N2 C21 H21B 107.7
C29 C21 H21B 107.7
H21A C21 H21B 107.1
C4 C26 C28 110.00(18)
C4 C26 C27 113.17(17)
C28 C26 C27 110.1(2)
C4 C26 H26 107.8
C28 C26 H26 107.8
C27 C26 H26 107.8
N2 C22 C15 111.32(19)
N2 C22 H22A 109.4
C15 C22 H22A 109.4
N2 C22 H22B 109.4
C15 C22 H22B 109.4
H22A C22 H22B 108.0
C26 C27 H27A 109.5
C26 C27 H27B 109.5
H27A C27 H27B 109.5
C26 C27 H27C 109.5
H27A C27 H27C 109.5
H27B C27 H27C 109.5
C26 C28 H28A 109.5
C26 C28 H28B 109.5
H28A C28 H28B 109.5
C26 C28 H28C 109.5
H28A C28 H28C 109.5
H28B C28 H28C 109.5
C24 C23 H23A 109.5
C24 C23 H23B 109.5
H23A C23 H23B 109.5
C24 C23 H23C 109.5
H23A C23 H23C 109.5
H23B C23 H23C 109.5
C25 C24 C23 116.4(3)
C25 C24 C10 113.7(2)
C23 C24 C10 112.8(2)
C25 C24 H24 104.1
C23 C24 H24 104.1
C10 C24 H24 104.1
C24 C25 H25A 109.5
C24 C25 H25B 109.5
H25A C25 H25B 109.5
C24 C25 H25C 109.5
H25A C25 H25C 109.5
H25B C25 H25C 109.5
C30 O5 C32 110.64(16)
C29 O6 C31 111.00(17)
O5 C30 C20 110.51(16)
O5 C30 H30A 109.5
C20 C30 H30A 109.5
O5 C30 H30B 109.5
C20 C30 H30B 109.5
H30A C30 H30B 108.1
O6 C29 C21 110.17(16)
O6 C29 H29A 109.6
C21 C29 H29A 109.6
O6 C29 H29B 109.6
C21 C29 H29B 109.6
H29A C29 H29B 108.1
O5 C32 H32A 109.5
O5 C32 H32B 109.5
H32A C32 H32B 109.5
O5 C32 H32C 109.5
H32A C32 H32C 109.5
H32B C32 H32C 109.5
O6 C31 H31A 109.5
O6 C31 H31B 109.5
H31A C31 H31B 109.5
O6 C31 H31C 109.5
H31A C31 H31C 109.5
H31B C31 H31C 109.5

loop_
_geom_bond_atom_site_label_1
_geom_bond_atom_site_label_2
_geom_bond_distance
Zn1 O2 1.9597(14)
Zn1 O1 2.0601(13)
Zn1 N1 2.0880(16)
Zn1 Cl1 2.2141(6)
Zn1 O3 2.3499(15)
Zn1 Zn2 3.0683(6)
Zn2 O1 1.9672(13)
Zn2 O2 2.0506(14)
Zn2 N2 2.0947(17)
Zn2 Cl2 2.2205(6)
Zn2 O4 2.3083(16)
O1 C1 1.353(2)
O2 C7 1.350(2)
O3 C18 1.424(2)
O3 C17 1.427(2)
N1 C19 1.486(2)
N1 C20 1.496(2)
N1 C14 1.503(2)
C1 C2 1.393(3)
C1 C6 1.407(3)
O4 C15 1.425(3)
O4 C16 1.429(3)
C14 C6 1.501(3)
C14 H14A 0.9900
C14 H14B 0.9900
C8 C9 1.398(3)
C8 C7 1.403(3)
C8 C13 1.503(3)
C6 C5 1.390(3)
C5 C4 1.391(3)
C5 H5 0.9500
C7 C12 1.396(3)
C2 C3 1.389(3)
C2 H2 0.9500
C13 N2 1.506(3)
C13 H13A 0.9900
C13 H13B 0.9900
C3 C4 1.394(3)
C3 H3 0.9500
C12 C11 1.375(3)
C12 H12 0.9500
C4 C26 1.514(3)
C18 C19 1.504(3)
C18 H18A 0.9900
C18 H18B 0.9900
C11 C10 1.371(4)
C11 H11 0.9500
C9 C10 1.403(4)
C9 H9 0.9500
C15 C22 1.506(3)
C15 H15A 0.9900
C15 H15B 0.9900
C10 C24 1.522(3)
C17 H17A 0.9800
C17 H17B 0.9800
C17 H17C 0.9800
C16 H16A 0.9800
C16 H16B 0.9800
C16 H16C 0.9800
C19 H19A 0.9900
C19 H19B 0.9900
N2 C22 1.487(3)
N2 C21 1.493(2)
C20 C30 1.517(3)
C20 H20A 0.9900
C20 H20B 0.9900
C21 C29 1.518(3)
C21 H21A 0.9900
C21 H21B 0.9900
C26 C28 1.527(3)
C26 C27 1.533(3)
C26 H26 1.0000
C22 H22A 0.9900
C22 H22B 0.9900
C27 H27A 0.9800
C27 H27B 0.9800
C27 H27C 0.9800
C28 H28A 0.9800
C28 H28B 0.9800
C28 H28C 0.9800
C23 C24 1.475(3)
C23 H23A 0.9800
C23 H23B 0.9800
C23 H23C 0.9800
C24 C25 1.453(4)
C24 H24 1.0000
C25 H25A 0.9800
C25 H25B 0.9800
C25 H25C 0.9800
O5 C30 1.421(2)
O5 C32 1.427(3)
O6 C29 1.421(2)
O6 C31 1.425(3)
C30 H30A 0.9900
C30 H30B 0.9900
C29 H29A 0.9900
C29 H29B 0.9900
C32 H32A 0.9800
C32 H32B 0.9800
C32 H32C 0.9800
C31 H31A 0.9800
C31 H31B 0.9800
C31 H31C 0.9800

loop_
_geom_torsion_atom_site_label_1
_geom_torsion_atom_site_label_2
_geom_torsion_atom_site_label_3
_geom_torsion_atom_site_label_4
_geom_torsion
C19 N1 C14 C6 -178.98(16)
C20 N1 C14 C6 -53.8(2)
O1 C1 C6 C5 -178.43(17)
C2 C1 C6 C5 0.7(3)
O1 C1 C6 C14 3.2(3)
C2 C1 C6 C14 -177.69(17)
N1 C14 C6 C5 118.28(19)
N1 C14 C6 C1 -63.4(2)
C1 C6 C5 C4 -1.1(3)
C14 C6 C5 C4 177.23(18)
C9 C8 C7 O2 179.53(18)
C13 C8 C7 O2 -2.0(3)
C9 C8 C7 C12 1.0(3)
C13 C8 C7 C12 179.45(18)
O1 C1 C2 C3 179.12(17)
C6 C1 C2 C3 0.1(3)
C9 C8 C13 N2 -119.8(2)
C7 C8 C13 N2 61.8(2)
C1 C2 C3 C4 -0.3(3)
O2 C7 C12 C11 -179.63(19)
C8 C7 C12 C11 -1.1(3)
C6 C5 C4 C3 0.8(3)
C6 C5 C4 C26 176.88(18)
C2 C3 C4 C5 -0.1(3)
C2 C3 C4 C26 -176.17(18)
C17 O3 C18 C19 -172.93(17)
C7 C12 C11 C10 0.6(3)
C7 C8 C9 C10 -0.4(3)
C13 C8 C9 C10 -178.85(19)
C16 O4 C15 C22 172.7(2)
C12 C11 C10 C9 0.0(3)
C12 C11 C10 C24 177.8(2)
C8 C9 C10 C11 -0.1(3)
C8 C9 C10 C24 -177.9(2)
C20 N1 C19 C18 65.5(2)
C14 N1 C19 C18 -169.87(16)
O3 C18 C19 N1 54.1(2)
C8 C13 N2 C22 177.35(16)
C8 C13 N2 C21 52.4(2)
C8 C13 N2 Zn2 -65.41(18)
C19 N1 C20 C30 59.0(2)
C14 N1 C20 C30 -62.7(2)
C22 N2 C21 C29 -60.1(2)
C13 N2 C21 C29 61.8(2)
C5 C4 C26 C28 -85.6(2)
C3 C4 C26 C28 90.3(2)
C5 C4 C26 C27 38.0(3)
C3 C4 C26 C27 -146.0(2)
C21 N2 C22 C15 -68.2(2)
C13 N2 C22 C15 167.41(17)
O4 C15 C22 N2 -56.0(2)
C11 C10 C24 C25 118.2(3)
C9 C10 C24 C25 -64.1(4)
C11 C10 C24 C23 -106.5(3)
C9 C10 C24 C23 71.2(4)
C32 O5 C30 C20 -172.66(17)
N1 C20 C30 O5 -76.8(2)
C31 O6 C29 C21 168.07(18)
N2 C21 C29 O6 75.7(2)
